data_7005718
loop_
_publ_author_name
'Scapens, David'
'Adams, Harry'
'Johnson, Tony R.'
'Mann, Brian E.'
'Sawle, Philip'
'Aqil, Rehan'
'Perrior, Trevor'
'Motterlini, Roberto'

_publ_section_title
;
 [(Eta-C5H4R)Fe(CO)2X], X = Cl, Br, I, NO3, CO2Me and
 [(eta-C5H4R)Fe(CO)3]+, R = (CH2)nCO2Me (n = 0-2), and CO2CH2CH2OH: a
 new group of CO-releasing molecules.
;
_journal_issue 43
_journal_name_full 'Dalton transactions (Cambridge, England : 2003)'
_journal_page_first 4962
_journal_page_last 4973
_journal_paper_doi 10.1039/b704832g
_journal_year 2007
_chemical_formula_sum 'C9 H7 Fe N O7'
_chemical_formula_weight 297.01
_chemical_name_systematic
;
?
;
_space_group_IT_number 14
_symmetry_cell_setting monoclinic
_symmetry_space_group_name_Hall '-P 2yn'
_symmetry_space_group_name_H-M 'P 1 21/n 1'
_atom_sites_solution_hydrogens geom
_atom_sites_solution_primary direct
_atom_sites_solution_secondary difmap
_audit_creation_method SHELXL-97
_cell_angle_alpha 90.00
_cell_angle_beta 96.053(18)
_cell_angle_gamma 90.00
_cell_formula_units_Z 4
_cell_length_a 7.037(2)
_cell_length_b 8.134(2)
_cell_length_c 19.058(6)
_cell_measurement_reflns_used 5550
_cell_measurement_temperature 150(2)
_cell_measurement_theta_max 34.17
_cell_measurement_theta_min 2.99
_cell_volume 1084.8(5)
_computing_cell_refinement 'Bruker SMART'
_computing_data_collection 'Bruker SMART'
_computing_data_reduction 'Bruker SAINT'
_computing_molecular_graphics 'Bruker SHELXTL'
_computing_publication_material 'Bruker SHELXTL'
_computing_structure_refinement 'SHELXL-97 (Sheldrick, 1997)'
_computing_structure_solution 'SHELXS-97 (Sheldrick, 1990)'
_diffrn_ambient_temperature 150(2)
_diffrn_detector_area_resol_mean 100
_diffrn_measured_fraction_theta_full 0.980
_diffrn_measured_fraction_theta_max 0.980
_diffrn_measurement_device_type 'CCD area detector'
_diffrn_measurement_method 'phi and omega scans'
_diffrn_radiation_monochromator graphite
_diffrn_radiation_source 'fine-focus sealed tube'
_diffrn_radiation_type MoK\a
_diffrn_radiation_wavelength 0.71073
_diffrn_reflns_av_R_equivalents 0.0383
_diffrn_reflns_av_sigmaI/netI 0.0343
_diffrn_reflns_limit_h_max 8
_diffrn_reflns_limit_h_min -8
_diffrn_reflns_limit_k_max 9
_diffrn_reflns_limit_k_min -9
_diffrn_reflns_limit_l_max 22
_diffrn_reflns_limit_l_min -22
_diffrn_reflns_number 10058
_diffrn_reflns_theta_full 24.99
_diffrn_reflns_theta_max 24.99
_diffrn_reflns_theta_min 2.73
_diffrn_standards_decay_% 0
_diffrn_standards_number 0
_exptl_absorpt_coefficient_mu 1.418
_exptl_absorpt_correction_T_max 0.9325
_exptl_absorpt_correction_T_min 0.7550
_exptl_absorpt_correction_type multi-scan
_exptl_absorpt_process_details SADABS
_exptl_crystal_colour RED
_exptl_crystal_density_diffrn 1.819
_exptl_crystal_density_method 'not measured'
_exptl_crystal_description PLATE
_exptl_crystal_F_000 600
_exptl_crystal_size_max 0.21
_exptl_crystal_size_mid 0.11
_exptl_crystal_size_min 0.05
_refine_diff_density_max 0.647
_refine_diff_density_min -0.642
_refine_diff_density_rms 0.172
_refine_ls_extinction_method none
_refine_ls_goodness_of_fit_ref 1.168
_refine_ls_hydrogen_treatment constr
_refine_ls_matrix_type full
_refine_ls_number_parameters 164
_refine_ls_number_reflns 1878
_refine_ls_number_restraints 0
_refine_ls_restrained_S_all 1.168
_refine_ls_R_factor_all 0.0396
_refine_ls_R_factor_gt 0.0360
_refine_ls_shift/su_max 0.000
_refine_ls_shift/su_mean 0.000
_refine_ls_structure_factor_coef Fsqd
_refine_ls_weighting_details 'calc w=1/[\s^2^(Fo^2^)+(0.0822P)^2^+0.0000P] where P=(Fo^2^+2Fc^2^)/3'
_refine_ls_weighting_scheme calc
_refine_ls_wR_factor_gt 0.1077
_refine_ls_wR_factor_ref 0.1131
_reflns_number_gt 1710
_reflns_number_total 1878
_reflns_threshold_expression >2sigma(I)
_cod_data_source_file b704832g.txt
_cod_data_source_block ime127
_cod_depositor_comments
;
The following automatic conversions were performed:
'_symmetry_cell_setting' value 'Monoclinic' changed to 'monoclinic'
according to '/home/saulius/struct/CIF-dictionaries/cif_core.dic'
dictionary named 'cif_core.dic' version 2.4.1 from
2010-06-29.

'_exptl_absorpt_correction_type' value 'MULTI-SCAN' changed
to 'multi-scan' according to
'/home/saulius/struct/CIF-dictionaries/cif_core.dic' dictionary named
'cif_core.dic' version 2.4.1 from
2010-06-29.

'_refine_ls_hydrogen_treatment' value 'CONSTR' changed to
'constr' according to '/home/saulius/struct/CIF-dictionaries/cif_core.dic'
dictionary named 'cif_core.dic' version 2.4.1 from 2010-06-29.

Automatic conversion script
Id: cif_fix_enum 1527 2010-12-29 10:47:43Z saulius 
;
_cod_original_sg_symbol_H-M P2(1)/n
_cod_database_code 7005718

loop_
_symmetry_equiv_pos_as_xyz
'x, y, z'
'-x+1/2, y+1/2, -z+1/2'
'-x, -y, -z'
'x-1/2, -y-1/2, z-1/2'

loop_
_atom_site_label
_atom_site_type_symbol
_atom_site_fract_x
_atom_site_fract_y
_atom_site_fract_z
_atom_site_U_iso_or_equiv
_atom_site_adp_type
_atom_site_occupancy
_atom_site_symmetry_multiplicity
_atom_site_calc_flag
_atom_site_refinement_flags
_atom_site_disorder_assembly
_atom_site_disorder_group
Fe1 Fe 1.00332(5) 1.11327(4) 0.136060(17) 0.0104(2) Uani 1 1 d . . .
N2 N 1.0234(3) 0.7627(2) 0.11743(11) 0.0131(4) Uani 1 1 d . . .
O1 O 1.3387(3) 1.2859(2) 0.09378(12) 0.0270(5) Uani 1 1 d . . .
O2 O 1.1822(3) 1.0251(2) 0.27810(10) 0.0260(5) Uani 1 1 d . . .
O3 O 0.5325(3) 0.87981(18) 0.18527(10) 0.0174(4) Uani 1 1 d . . .
O4 O 0.6104(3) 0.82701(19) 0.07567(9) 0.0149(4) Uani 1 1 d . . .
O5 O 0.9613(3) 0.7572(2) 0.17514(9) 0.0173(4) Uani 1 1 d . . .
O6 O 1.0477(3) 0.6399(2) 0.08148(11) 0.0198(4) Uani 1 1 d . . .
O7 O 1.0674(3) 0.90534(18) 0.09072(10) 0.0136(4) Uani 1 1 d . . .
C1 C 1.2128(4) 1.2131(3) 0.11098(14) 0.0186(6) Uani 1 1 d . . .
C2 C 1.1152(4) 1.0562(3) 0.22305(14) 0.0173(5) Uani 1 1 d . . .
C3 C 0.7571(3) 1.1921(3) 0.18082(13) 0.0136(5) Uani 1 1 d . . .
H3 H 0.7329 1.1790 0.2313 0.016 Uiso 1 1 calc R . .
C4 C 0.8490(3) 1.3280(3) 0.15191(13) 0.0144(5) Uani 1 1 d . . .
H4 H 0.8989 1.4283 0.1781 0.017 Uiso 1 1 calc R . .
C5 C 0.8471(4) 1.2992(3) 0.07760(14) 0.0149(5) Uani 1 1 d . . .
H5 H 0.8989 1.3752 0.0430 0.018 Uiso 1 1 calc R . .
C6 C 0.7621(4) 1.1445(3) 0.06153(13) 0.0128(5) Uani 1 1 d . . .
H6 H 0.7417 1.0927 0.0138 0.015 Uiso 1 1 calc R . .
C7 C 0.7053(3) 1.0776(3) 0.12544(13) 0.0119(5) Uani 1 1 d . . .
C8 C 0.6074(4) 0.9191(3) 0.13369(13) 0.0127(5) Uani 1 1 d . . .
C9 C 0.5328(4) 0.6625(3) 0.08024(14) 0.0190(5) Uani 1 1 d . . .
H9A H 0.5945 0.6075 0.1224 0.028 Uiso 1 1 calc R . .
H9B H 0.5565 0.5998 0.0381 0.028 Uiso 1 1 calc R . .
H9C H 0.3949 0.6693 0.0833 0.028 Uiso 1 1 calc R . .

loop_
_atom_site_aniso_label
_atom_site_aniso_U_11
_atom_site_aniso_U_22
_atom_site_aniso_U_33
_atom_site_aniso_U_23
_atom_site_aniso_U_13
_atom_site_aniso_U_12
Fe1 0.0104(3) 0.0097(3) 0.0114(3) -0.00003(10) 0.00224(17) 0.00021(11)
N2 0.0112(10) 0.0133(10) 0.0149(11) 0.0007(8) 0.0023(8) 0.0011(8)
O1 0.0162(10) 0.0236(9) 0.0430(13) 0.0035(8) 0.0109(9) -0.0024(8)
O2 0.0275(11) 0.0324(10) 0.0166(10) -0.0005(7) -0.0043(8) 0.0089(8)
O3 0.0173(10) 0.0187(9) 0.0174(10) 0.0015(6) 0.0069(8) -0.0015(7)
O4 0.0161(9) 0.0129(8) 0.0158(9) -0.0014(6) 0.0022(7) -0.0042(7)
O5 0.0200(9) 0.0166(8) 0.0165(10) 0.0040(6) 0.0075(7) 0.0009(7)
O6 0.0242(10) 0.0112(8) 0.0249(10) -0.0055(7) 0.0063(8) 0.0005(7)
O7 0.0160(9) 0.0106(7) 0.0152(9) 0.0013(6) 0.0062(7) -0.0002(6)
C1 0.0190(14) 0.0149(10) 0.0220(13) -0.0028(9) 0.0022(11) 0.0040(11)
C2 0.0148(12) 0.0161(11) 0.0214(14) -0.0046(9) 0.0039(10) 0.0012(10)
C3 0.0124(12) 0.0137(11) 0.0148(12) -0.0018(8) 0.0017(9) 0.0025(9)
C4 0.0136(12) 0.0103(10) 0.0194(13) -0.0002(9) 0.0017(10) 0.0027(9)
C5 0.0143(12) 0.0120(10) 0.0185(12) 0.0037(9) 0.0019(9) 0.0034(9)
C6 0.0119(12) 0.0136(9) 0.0129(12) 0.0012(8) 0.0020(9) 0.0021(9)
C7 0.0101(11) 0.0137(10) 0.0121(12) 0.0008(9) 0.0023(9) 0.0028(9)
C8 0.0105(12) 0.0140(10) 0.0132(12) 0.0010(9) -0.0005(9) 0.0028(9)
C9 0.0205(13) 0.0128(10) 0.0239(14) -0.0014(10) 0.0033(10) -0.0047(10)

loop_
_atom_type_symbol
_atom_type_description
_atom_type_scat_dispersion_real
_atom_type_scat_dispersion_imag
_atom_type_scat_source
C C 0.0033 0.0016 'International Tables Vol C Tables 4.2.6.8 and 6.1.1.4'
H H 0.0000 0.0000 'International Tables Vol C Tables 4.2.6.8 and 6.1.1.4'
Fe Fe 0.3463 0.8444 'International Tables Vol C Tables 4.2.6.8 and 6.1.1.4'
N N 0.0061 0.0033 'International Tables Vol C Tables 4.2.6.8 and 6.1.1.4'
O O 0.0106 0.0060 'International Tables Vol C Tables 4.2.6.8 and 6.1.1.4'

loop_
_geom_angle_atom_site_label_1
_geom_angle_atom_site_label_2
_geom_angle_atom_site_label_3
_geom_angle
_geom_angle_site_symmetry_1
_geom_angle_site_symmetry_3
_geom_angle_publ_flag
C1 Fe1 C2 94.00(12) . . ?
C1 Fe1 O7 92.25(10) . . ?
C2 Fe1 O7 94.80(9) . . ?
C1 Fe1 C4 96.55(11) . . ?
C2 Fe1 C4 105.20(10) . . ?
O7 Fe1 C4 157.45(9) . . ?
C1 Fe1 C7 151.15(10) . . ?
C2 Fe1 C7 112.55(11) . . ?
O7 Fe1 C7 96.38(9) . . ?
C4 Fe1 C7 66.58(9) . . ?
C1 Fe1 C3 134.74(10) . . ?
C2 Fe1 C3 90.23(11) . . ?
O7 Fe1 C3 132.28(8) . . ?
C4 Fe1 C3 39.49(10) . . ?
C7 Fe1 C3 39.53(9) . . ?
C1 Fe1 C6 113.07(11) . . ?
C2 Fe1 C6 152.14(11) . . ?
O7 Fe1 C6 90.76(9) . . ?
C4 Fe1 C6 66.69(9) . . ?
C7 Fe1 C6 39.61(10) . . ?
C3 Fe1 C6 66.35(10) . . ?
C1 Fe1 C5 86.10(11) . . ?
C2 Fe1 C5 144.39(10) . . ?
O7 Fe1 C5 120.80(9) . . ?
C4 Fe1 C5 39.81(10) . . ?
C7 Fe1 C5 65.85(9) . . ?
C3 Fe1 C5 65.95(10) . . ?
C6 Fe1 C5 39.04(10) . . ?
O5 N2 O6 123.5(2) . . ?
O5 N2 O7 119.92(19) . . ?
O6 N2 O7 116.6(2) . . ?
C8 O4 C9 115.31(19) . . ?
N2 O7 Fe1 120.81(15) . . ?
O1 C1 Fe1 175.3(2) . . ?
O2 C2 Fe1 177.8(2) . . ?
C4 C3 C7 108.2(2) . . ?
C4 C3 Fe1 69.68(14) . . ?
C7 C3 Fe1 70.04(14) . . ?
C4 C3 H3 125.9 . . ?
C7 C3 H3 125.9 . . ?
Fe1 C3 H3 125.9 . . ?
C3 C4 C5 107.4(2) . . ?
C3 C4 Fe1 70.83(13) . . ?
C5 C4 Fe1 70.89(13) . . ?
C3 C4 H4 126.3 . . ?
C5 C4 H4 126.3 . . ?
Fe1 C4 H4 126.3 . . ?
C6 C5 C4 108.6(2) . . ?
C6 C5 Fe1 70.27(13) . . ?
C4 C5 Fe1 69.30(13) . . ?
C6 C5 H5 125.7 . . ?
C4 C5 H5 125.7 . . ?
Fe1 C5 H5 125.7 . . ?
C5 C6 C7 107.7(2) . . ?
C5 C6 Fe1 70.69(13) . . ?
C7 C6 Fe1 69.98(14) . . ?
C5 C6 H6 126.1 . . ?
C7 C6 H6 126.1 . . ?
Fe1 C6 H6 126.1 . . ?
C3 C7 C6 108.1(2) . . ?
C3 C7 C8 125.2(2) . . ?
C6 C7 C8 126.7(2) . . ?
C3 C7 Fe1 70.42(14) . . ?
C6 C7 Fe1 70.41(14) . . ?
C8 C7 Fe1 125.50(16) . . ?
O3 C8 O4 124.9(2) . . ?
O3 C8 C7 124.5(2) . . ?
O4 C8 C7 110.6(2) . . ?
O4 C9 H9A 109.5 . . ?
O4 C9 H9B 109.5 . . ?
H9A C9 H9B 109.5 . . ?
O4 C9 H9C 109.5 . . ?
H9A C9 H9C 109.5 . . ?
H9B C9 H9C 109.5 . . ?

loop_
_geom_bond_atom_site_label_1
_geom_bond_atom_site_label_2
_geom_bond_distance
_geom_bond_site_symmetry_2
_geom_bond_publ_flag
Fe1 C1 1.791(3) . ?
Fe1 C2 1.819(3) . ?
Fe1 O7 1.9729(17) . ?
Fe1 C4 2.095(2) . ?
Fe1 C7 2.105(3) . ?
Fe1 C3 2.110(3) . ?
Fe1 C6 2.111(3) . ?
Fe1 C5 2.116(2) . ?
N2 O5 1.226(3) . ?
N2 O6 1.233(3) . ?
N2 O7 1.317(3) . ?
O1 C1 1.142(3) . ?
O2 C2 1.133(3) . ?
O3 C8 1.206(3) . ?
O4 C8 1.337(3) . ?
O4 C9 1.451(3) . ?
C3 C4 1.421(4) . ?
C3 C7 1.426(3) . ?
C3 H3 1.0000 . ?
C4 C5 1.434(4) . ?
C4 H4 1.0000 . ?
C5 C6 1.413(3) . ?
C5 H5 1.0000 . ?
C6 C7 1.429(4) . ?
C6 H6 1.0000 . ?
C7 C8 1.479(3) . ?
C9 H9A 0.9800 . ?
C9 H9B 0.9800 . ?
C9 H9C 0.9800 . ?
